data_7046683
loop_
_publ_author_name
'Talavera, M.'
'Pereira-Cameselle, R'
'Bola\~no, S'

_publ_section_title
;
 Rhodafuran from a methoxy(alkenyl)carbene by the rhoda-1,3,5-hexatriene
 route.
;
_journal_issue 27
_journal_name_full 'Dalton transactions (Cambridge, England : 2003)'
_journal_page_first 9064
_journal_page_last 9071
_journal_paper_doi 10.1039/c8dt01889h
_journal_volume 47
_journal_year 2018
_chemical_formula_moiety '(C36 H41 O P Rh +), (P F6 -)'
_chemical_formula_sum 'C36 H41 F6 O P2 Rh'
_chemical_formula_weight 768.54
_space_group_IT_number 2
_space_group_name_Hall '-P 1'
_space_group_name_H-M_alt 'P -1'
_symmetry_cell_setting triclinic
_symmetry_space_group_name_Hall '-P 1'
_symmetry_space_group_name_H-M 'P -1'
_atom_sites_solution_hydrogens geom
_atom_sites_solution_primary direct
_atom_sites_solution_secondary difmap
_audit_creation_method SHELXL-97
_audit_update_record
;
2018-06-06 deposited with the CCDC.
2018-06-14 downloaded from the CCDC.
;
_cell_angle_alpha 81.9445(9)
_cell_angle_beta 88.4356(9)
_cell_angle_gamma 73.0782(11)
_cell_formula_units_Z 2
_cell_length_a 9.4487(3)
_cell_length_b 11.7589(4)
_cell_length_c 16.0286(5)
_cell_measurement_reflns_used 9668
_cell_measurement_temperature 100(2)
_cell_measurement_theta_max 68.21
_cell_measurement_theta_min 2.78
_cell_volume 1686.79(10)
_computing_cell_refinement 'Bruker SAINT'
_computing_data_collection 'Bruker APEX2'
_computing_data_reduction 'Bruker SAINT'
_computing_structure_refinement 'SHELXL-97 (Sheldrick, 1997)'
_computing_structure_solution 'SHELXS-97 (Sheldrick, 1990)'
_diffrn_ambient_temperature 100(2)
_diffrn_measured_fraction_theta_full 0.972
_diffrn_measured_fraction_theta_max 0.972
_diffrn_measurement_device_type 'Bruker CCD Smart 6000'
_diffrn_measurement_method '\f and \w scans'
_diffrn_radiation_monochromator graphite
_diffrn_radiation_source 'fine-focus sealed tube'
_diffrn_radiation_type CuK\a
_diffrn_radiation_wavelength 1.54178
_diffrn_reflns_av_R_equivalents 0.0311
_diffrn_reflns_av_sigmaI/netI 0.0154
_diffrn_reflns_limit_h_max 11
_diffrn_reflns_limit_h_min -11
_diffrn_reflns_limit_k_max 14
_diffrn_reflns_limit_k_min -14
_diffrn_reflns_limit_l_max 19
_diffrn_reflns_limit_l_min -19
_diffrn_reflns_number 49073
_diffrn_reflns_theta_full 68.21
_diffrn_reflns_theta_max 68.21
_diffrn_reflns_theta_min 2.78
_diffrn_standards_number 0
_exptl_absorpt_coefficient_mu 5.527
_exptl_absorpt_correction_T_max 0.8133
_exptl_absorpt_correction_T_min 0.5765
_exptl_absorpt_correction_type multi-scan
_exptl_absorpt_process_details 'SADABS V2014/2 (Bruker AXS Inc.)'
_exptl_crystal_colour orange
_exptl_crystal_density_diffrn 1.513
_exptl_crystal_density_method 'not measured'
_exptl_crystal_description prism
_exptl_crystal_F_000 788
_exptl_crystal_size_max 0.11
_exptl_crystal_size_mid 0.08
_exptl_crystal_size_min 0.04
_refine_diff_density_max 1.402
_refine_diff_density_min -1.144
_refine_diff_density_rms 0.089
_refine_ls_extinction_method none
_refine_ls_goodness_of_fit_ref 1.051
_refine_ls_hydrogen_treatment mixed
_refine_ls_matrix_type full
_refine_ls_number_parameters 423
_refine_ls_number_reflns 6003
_refine_ls_number_restraints 0
_refine_ls_restrained_S_all 1.051
_refine_ls_R_factor_all 0.0352
_refine_ls_R_factor_gt 0.0347
_refine_ls_shift/su_max 0.001
_refine_ls_shift/su_mean 0.000
_refine_ls_structure_factor_coef Fsqd
_refine_ls_weighting_details 'calc w=1/[\s^2^(Fo^2^)+(0.0481P)^2^+4.2777P] where P=(Fo^2^+2Fc^2^)/3'
_refine_ls_weighting_scheme calc
_refine_ls_wR_factor_gt 0.0929
_refine_ls_wR_factor_ref 0.0939
_reflns_number_gt 5884
_reflns_number_total 6003
_reflns_threshold_expression >2sigma(I)
_cod_data_source_file c8dt01889h2.cif
_cod_data_source_block jb142616_3_0m
_cod_depositor_comments
;
The following automatic conversions were performed:

'_symmetry_cell_setting' value 'Triclinic' changed to 'triclinic'
according to
/home/data/users/saulius/crontab/automatic-downloads/rss-feeds/RSC/lib/dictionaries/cif_core.dic
dictionary named 'cif_core.dic' version 2.4.2 from 2011-04-26.

Automatic conversion script
Id: cif_fix_values 4973 2017-02-22 13:04:09Z antanas 

 Adding full bibliography for 7046682--7046684.cif.
;
_cod_original_cell_volume 1686.79(9)
_cod_original_sg_symbol_H-M P-1
_cod_database_code 7046683

loop_
_symmetry_equiv_pos_as_xyz
'x, y, z'
'-x, -y, -z'

loop_
_atom_site_label
_atom_site_type_symbol
_atom_site_fract_x
_atom_site_fract_y
_atom_site_fract_z
_atom_site_U_iso_or_equiv
_atom_site_adp_type
_atom_site_occupancy
_atom_site_symmetry_multiplicity
_atom_site_calc_flag
_atom_site_refinement_flags
F3 F 0.2553(3) 0.8870(2) 0.1681(2) 0.0616(7) Uani 1 1 d .
Rh1 Rh 0.81025(2) 0.317568(18) 0.150168(13) 0.01658(9) Uani 1 1 d .
O1 O 0.5933(2) 0.41198(18) 0.17354(13) 0.0196(4) Uani 1 1 d .
C15 C 0.3326(3) 0.4804(3) 0.33728(19) 0.0204(6) Uani 1 1 d .
C13 C 0.5650(3) 0.4169(3) 0.25138(19) 0.0204(6) Uani 1 1 d .
C14 C 0.4156(3) 0.4910(3) 0.26855(19) 0.0211(6) Uani 1 1 d .
H14 H 0.3716 0.5549 0.2255 0.025 Uiso 1 1 calc R
C11 C 0.8101(3) 0.2914(3) 0.27778(19) 0.0196(6) Uani 1 1 d .
C12 C 0.6791(3) 0.3537(3) 0.31063(19) 0.0213(6) Uani 1 1 d .
H12 H 0.6659 0.3544 0.3695 0.026 Uiso 1 1 calc R
C20 C 0.9325(3) 0.2141(3) 0.33385(19) 0.0217(6) Uani 1 1 d .
P1 P 0.73502(8) 0.14690(7) 0.15071(5) 0.01971(17) Uani 1 1 d .
P2 P 0.42954(11) 0.86428(9) 0.16862(6) 0.0353(2) Uani 1 1 d .
F1 F 0.4546(3) 0.7383(2) 0.13335(16) 0.0467(6) Uani 1 1 d .
F2 F 0.4032(3) 0.9889(2) 0.20665(17) 0.0521(6) Uani 1 1 d .
C1 C 0.8915(3) 0.4734(3) 0.1130(2) 0.0221(6) Uani 1 1 d .
C30 C 0.3805(3) 0.3804(3) 0.40789(19) 0.0206(6) Uani 1 1 d .
F4 F 0.4528(4) 0.7960(3) 0.26056(17) 0.0729(9) Uani 1 1 d .
C21 C 1.0367(4) 0.1171(3) 0.3054(2) 0.0263(7) Uani 1 1 d .
H21 H 1.0342 0.1058 0.2479 0.032 Uiso 1 1 calc R
C50 C 0.8548(4) 0.0235(3) 0.1025(2) 0.0311(7) Uani 1 1 d .
H50A H 0.8106 -0.0429 0.1077 0.047 Uiso 1 1 calc R
H50B H 0.9517 -0.0037 0.1309 0.047 Uiso 1 1 calc R
H50C H 0.8668 0.0505 0.0427 0.047 Uiso 1 1 calc R
C2 C 1.0160(3) 0.3711(3) 0.13358(19) 0.0210(6) Uani 1 1 d .
C3 C 1.0151(3) 0.2866(3) 0.07733(19) 0.0216(6) Uani 1 1 d .
C40 C 0.1829(3) 0.5656(3) 0.34222(19) 0.0218(6) Uani 1 1 d .
C51 C 0.6959(4) 0.0718(3) 0.2519(2) 0.0262(7) Uani 1 1 d .
H51A H 0.6230 0.1294 0.2816 0.039 Uiso 1 1 calc R
H51B H 0.7873 0.0396 0.2857 0.039 Uiso 1 1 calc R
H51C H 0.6564 0.0061 0.2429 0.039 Uiso 1 1 calc R
C22 C 1.1443(4) 0.0366(3) 0.3594(2) 0.0316(8) Uani 1 1 d .
H22 H 1.2127 -0.0302 0.3394 0.038 Uiso 1 1 calc R
C4 C 0.8940(3) 0.3412(3) 0.01747(19) 0.0217(6) Uani 1 1 d .
C5 C 0.8183(3) 0.4539(3) 0.04012(19) 0.0213(6) Uani 1 1 d .
C35 C 0.3979(3) 0.4049(3) 0.4886(2) 0.0251(7) Uani 1 1 d .
H35 H 0.3729 0.4859 0.4992 0.030 Uiso 1 1 calc R
C44 C -0.0723(4) 0.6028(3) 0.3839(2) 0.0305(7) Uani 1 1 d .
H44 H -0.1477 0.5753 0.4129 0.037 Uiso 1 1 calc R
C31 C 0.4099(4) 0.2614(3) 0.3942(2) 0.0263(7) Uani 1 1 d .
H31 H 0.3950 0.2434 0.3397 0.032 Uiso 1 1 calc R
F5 F 0.5955(4) 0.8579(3) 0.1549(3) 0.1085(16) Uani 1 1 d .
C52 C 0.5619(4) 0.1824(3) 0.0933(2) 0.0306(7) Uani 1 1 d .
H52A H 0.5734 0.2188 0.0356 0.046 Uiso 1 1 calc R
H52B H 0.4847 0.2389 0.1214 0.046 Uiso 1 1 calc R
H52C H 0.5340 0.1087 0.0918 0.046 Uiso 1 1 calc R
C42 C 0.0046(4) 0.7584(3) 0.2999(2) 0.0327(8) Uani 1 1 d .
H42 H -0.0177 0.8380 0.2711 0.039 Uiso 1 1 calc R
C10 C 0.6833(4) 0.5428(3) -0.0009(2) 0.0291(7) Uani 1 1 d .
H10A H 0.6454 0.5072 -0.0440 0.044 Uiso 1 1 calc R
H10B H 0.7085 0.6146 -0.0274 0.044 Uiso 1 1 calc R
H10C H 0.6075 0.5649 0.0416 0.044 Uiso 1 1 calc R
C45 C 0.0702(4) 0.5274(3) 0.3852(2) 0.0245(7) Uani 1 1 d .
H45 H 0.0921 0.4488 0.4156 0.029 Uiso 1 1 calc R
C43 C -0.1066(4) 0.7183(3) 0.3407(2) 0.0326(8) Uani 1 1 d .
H43 H -0.2053 0.7694 0.3391 0.039 Uiso 1 1 calc R
C8 C 1.1370(4) 0.1733(3) 0.0700(2) 0.0274(7) Uani 1 1 d .
H8A H 1.2117 0.1914 0.0310 0.041 Uiso 1 1 calc R
H8B H 1.0960 0.1152 0.0487 0.041 Uiso 1 1 calc R
H8C H 1.1828 0.1394 0.1256 0.041 Uiso 1 1 calc R
C7 C 1.1315(4) 0.3567(3) 0.1994(2) 0.0288(7) Uani 1 1 d .
H7A H 1.2028 0.3989 0.1771 0.043 Uiso 1 1 calc R
H7B H 1.1830 0.2712 0.2150 0.043 Uiso 1 1 calc R
H7C H 1.0844 0.3904 0.2493 0.043 Uiso 1 1 calc R
C33 C 0.4829(4) 0.1943(3) 0.5393(2) 0.0339(8) Uani 1 1 d .
H33 H 0.5198 0.1308 0.5839 0.041 Uiso 1 1 calc R
C41 C 0.1480(4) 0.6834(3) 0.3006(2) 0.0283(7) Uani 1 1 d .
H41 H 0.2234 0.7122 0.2727 0.034 Uiso 1 1 calc R
C6 C 0.8448(4) 0.5847(3) 0.1545(2) 0.0302(7) Uani 1 1 d .
H6A H 0.9063 0.5739 0.2049 0.045 Uiso 1 1 calc R
H6B H 0.7408 0.6002 0.1706 0.045 Uiso 1 1 calc R
H6C H 0.8568 0.6529 0.1152 0.045 Uiso 1 1 calc R
C32 C 0.4607(4) 0.1691(3) 0.4599(2) 0.0333(8) Uani 1 1 d .
H32 H 0.4804 0.0880 0.4502 0.040 Uiso 1 1 calc R
C9 C 0.8602(4) 0.2909(3) -0.0582(2) 0.0299(7) Uani 1 1 d .
H9A H 0.7530 0.3060 -0.0635 0.045 Uiso 1 1 calc R
H9B H 0.9088 0.2043 -0.0516 0.045 Uiso 1 1 calc R
H9C H 0.8967 0.3297 -0.1090 0.045 Uiso 1 1 calc R
C25 C 0.9443(4) 0.2321(3) 0.4176(2) 0.0289(7) Uani 1 1 d .
H25 H 0.8773 0.2994 0.4380 0.035 Uiso 1 1 calc R
F6 F 0.4078(5) 0.9385(3) 0.0770(2) 0.0859(10) Uani 1 1 d .
C34 C 0.4513(4) 0.3124(3) 0.5539(2) 0.0316(8) Uani 1 1 d .
H34 H 0.4663 0.3300 0.6084 0.038 Uiso 1 1 calc R
C23 C 1.1506(4) 0.0544(4) 0.4422(2) 0.0356(8) Uani 1 1 d .
H23 H 1.2226 -0.0010 0.4796 0.043 Uiso 1 1 calc R
C24 C 1.0522(4) 0.1531(4) 0.4709(2) 0.0374(9) Uani 1 1 d .
H24 H 1.0590 0.1664 0.5276 0.045 Uiso 1 1 calc R

loop_
_atom_site_aniso_label
_atom_site_aniso_U_11
_atom_site_aniso_U_22
_atom_site_aniso_U_33
_atom_site_aniso_U_23
_atom_site_aniso_U_13
_atom_site_aniso_U_12
F3 0.0405(14) 0.0426(14) 0.102(2) -0.0115(14) -0.0134(14) -0.0108(12)
Rh1 0.01451(13) 0.01664(13) 0.01742(13) -0.00342(8) 0.00230(8) -0.00240(9)
O1 0.0172(10) 0.0199(10) 0.0195(10) -0.0023(8) 0.0037(8) -0.0023(9)
C15 0.0195(15) 0.0181(15) 0.0236(15) -0.0048(12) 0.0027(12) -0.0049(13)
C13 0.0214(15) 0.0160(14) 0.0247(16) -0.0033(11) 0.0052(12) -0.0069(12)
C14 0.0222(15) 0.0171(14) 0.0227(15) -0.0019(12) 0.0032(12) -0.0044(13)
C11 0.0199(15) 0.0190(14) 0.0204(15) -0.0015(11) 0.0001(11) -0.0073(12)
C12 0.0212(15) 0.0222(15) 0.0203(15) -0.0043(12) 0.0038(12) -0.0059(13)
C20 0.0184(15) 0.0249(16) 0.0220(15) -0.0007(12) 0.0007(12) -0.0079(13)
P1 0.0190(4) 0.0166(4) 0.0223(4) -0.0031(3) 0.0003(3) -0.0030(3)
P2 0.0354(5) 0.0378(5) 0.0346(5) -0.0020(4) -0.0018(4) -0.0149(4)
F1 0.0389(13) 0.0363(12) 0.0661(16) -0.0098(11) -0.0041(11) -0.0111(10)
F2 0.0464(14) 0.0548(15) 0.0635(16) -0.0230(12) 0.0056(12) -0.0212(12)
C1 0.0218(15) 0.0202(15) 0.0261(16) -0.0019(12) 0.0078(12) -0.0100(13)
C30 0.0122(13) 0.0225(15) 0.0252(15) 0.0001(12) 0.0041(11) -0.0038(12)
F4 0.095(2) 0.081(2) 0.0407(15) 0.0123(14) -0.0184(15) -0.0289(18)
C21 0.0223(16) 0.0304(17) 0.0241(16) -0.0033(13) -0.0004(12) -0.0048(14)
C50 0.0353(19) 0.0232(17) 0.0354(19) -0.0121(14) 0.0073(15) -0.0064(15)
C2 0.0149(14) 0.0260(16) 0.0231(15) -0.0028(12) 0.0049(11) -0.0082(13)
C3 0.0154(14) 0.0253(16) 0.0232(15) -0.0041(12) 0.0061(11) -0.0047(13)
C40 0.0229(16) 0.0210(15) 0.0199(15) -0.0051(12) 0.0050(12) -0.0032(13)
C51 0.0302(17) 0.0211(16) 0.0266(16) -0.0009(13) 0.0017(13) -0.0075(14)
C22 0.0216(16) 0.0322(18) 0.0362(19) -0.0011(15) -0.0027(14) -0.0015(15)
C4 0.0206(15) 0.0274(16) 0.0186(15) -0.0034(12) 0.0062(12) -0.0097(13)
C5 0.0184(15) 0.0229(15) 0.0212(15) 0.0037(12) 0.0042(12) -0.0073(13)
C35 0.0170(15) 0.0293(17) 0.0270(16) -0.0038(13) 0.0042(12) -0.0042(13)
C44 0.0235(17) 0.038(2) 0.0267(17) -0.0049(14) 0.0085(13) -0.0042(15)
C31 0.0238(16) 0.0248(17) 0.0293(17) -0.0011(13) 0.0009(13) -0.0066(14)
F5 0.059(2) 0.062(2) 0.228(5) -0.071(3) 0.057(3) -0.0347(17)
C52 0.0275(17) 0.0263(17) 0.0375(19) 0.0022(14) -0.0094(14) -0.0093(15)
C42 0.038(2) 0.0207(16) 0.0312(18) -0.0031(13) 0.0061(15) 0.0033(15)
C10 0.0234(16) 0.0293(18) 0.0297(17) 0.0064(14) 0.0022(13) -0.0048(14)
C45 0.0218(16) 0.0269(17) 0.0217(15) -0.0012(12) 0.0038(12) -0.0038(14)
C43 0.0238(17) 0.0353(19) 0.0296(18) -0.0089(15) 0.0035(14) 0.0074(15)
C8 0.0203(16) 0.0271(17) 0.0311(17) -0.0078(13) 0.0063(13) -0.0001(14)
C7 0.0233(16) 0.0387(19) 0.0271(17) -0.0064(14) 0.0006(13) -0.0124(15)
C33 0.0237(17) 0.036(2) 0.0336(19) 0.0114(15) -0.0008(14) -0.0031(15)
C41 0.0306(18) 0.0226(16) 0.0289(17) -0.0044(13) 0.0086(14) -0.0037(14)
C6 0.0331(18) 0.0229(17) 0.0370(19) -0.0085(14) 0.0108(15) -0.0105(15)
C32 0.0294(18) 0.0222(17) 0.044(2) 0.0039(15) 0.0007(15) -0.0052(15)
C9 0.0311(18) 0.040(2) 0.0221(16) -0.0084(14) 0.0044(13) -0.0141(16)
C25 0.0249(17) 0.0351(19) 0.0258(17) -0.0055(14) 0.0003(13) -0.0068(15)
F6 0.117(3) 0.066(2) 0.069(2) -0.0085(16) 0.022(2) -0.021(2)
C34 0.0219(16) 0.044(2) 0.0244(17) 0.0003(15) 0.0012(13) -0.0054(16)
C23 0.0253(18) 0.044(2) 0.0316(19) 0.0058(16) -0.0084(14) -0.0053(16)
C24 0.034(2) 0.053(2) 0.0238(17) -0.0046(16) -0.0030(14) -0.0106(18)

loop_
_atom_type_symbol
_atom_type_description
_atom_type_scat_dispersion_real
_atom_type_scat_dispersion_imag
_atom_type_scat_source
C C 0.0181 0.0091 'International Tables Vol C Tables 4.2.6.8 and 6.1.1.4'
H H 0.0000 0.0000 'International Tables Vol C Tables 4.2.6.8 and 6.1.1.4'
O O 0.0492 0.0322 'International Tables Vol C Tables 4.2.6.8 and 6.1.1.4'
F F 0.0727 0.0534 'International Tables Vol C Tables 4.2.6.8 and 6.1.1.4'
P P 0.2955 0.4335 'International Tables Vol C Tables 4.2.6.8 and 6.1.1.4'
Rh Rh 0.0927 3.6045 'International Tables Vol C Tables 4.2.6.8 and 6.1.1.4'

loop_
_geom_angle_atom_site_label_1
_geom_angle_atom_site_label_2
_geom_angle_atom_site_label_3
_geom_angle
C11 Rh1 O1 79.08(10)
C11 Rh1 C1 106.48(12)
O1 Rh1 C1 97.11(10)
C11 Rh1 C3 122.59(12)
O1 Rh1 C3 153.31(10)
C1 Rh1 C3 63.58(12)
C11 Rh1 C2 97.88(11)
O1 Rh1 C2 132.55(10)
C1 Rh1 C2 37.76(12)
C3 Rh1 C2 37.97(11)
C11 Rh1 C5 142.29(12)
O1 Rh1 C5 90.74(10)
C1 Rh1 C5 38.38(12)
C3 Rh1 C5 62.62(11)
C2 Rh1 C5 62.95(11)
C11 Rh1 C4 159.81(12)
O1 Rh1 C4 118.08(10)
C1 Rh1 C4 63.03(11)
C3 Rh1 C4 37.94(11)
C2 Rh1 C4 63.00(11)
C5 Rh1 C4 36.46(12)
C11 Rh1 P1 88.97(8)
O1 Rh1 P1 88.95(6)
C1 Rh1 P1 164.19(9)
C3 Rh1 P1 105.50(9)
C2 Rh1 P1 138.51(8)
C5 Rh1 P1 127.41(8)
C4 Rh1 P1 101.24(8)
C13 O1 Rh1 114.13(19)
C14 C15 C40 120.1(3)
C14 C15 C30 122.5(3)
C40 C15 C30 117.2(3)
O1 C13 C12 117.6(3)
O1 C13 C14 114.8(3)
C12 C13 C14 127.6(3)
C15 C14 C13 128.6(3)
C12 C11 C20 120.7(3)
C12 C11 Rh1 112.9(2)
C20 C11 Rh1 126.4(2)
C11 C12 C13 116.0(3)
C21 C20 C25 117.9(3)
C21 C20 C11 120.4(3)
C25 C20 C11 121.6(3)
C52 P1 C50 103.54(17)
C52 P1 C51 102.94(16)
C50 P1 C51 102.29(16)
C52 P1 Rh1 110.45(11)
C50 P1 Rh1 117.96(12)
C51 P1 Rh1 117.75(11)
F5 P2 F4 95.1(2)
F5 P2 F6 83.8(3)
F4 P2 F6 177.30(19)
F5 P2 F3 170.1(2)
F4 P2 F3 94.55(18)
F6 P2 F3 86.4(2)
F5 P2 F1 91.10(15)
F4 P2 F1 89.52(16)
F6 P2 F1 93.00(16)
F3 P2 F1 91.05(14)
F5 P2 F2 89.65(15)
F4 P2 F2 88.93(17)
F6 P2 F2 88.56(17)
F3 P2 F2 88.47(14)
F1 P2 F2 178.34(15)
C2 C1 C5 107.3(3)
C2 C1 C6 127.8(3)
C5 C1 C6 124.8(3)
C2 C1 Rh1 71.90(17)
C5 C1 Rh1 72.21(16)
C6 C1 Rh1 123.4(2)
C35 C30 C31 119.1(3)
C35 C30 C15 120.0(3)
C31 C30 C15 120.9(3)
C22 C21 C20 121.3(3)
C1 C2 C3 107.9(3)
C1 C2 C7 126.0(3)
C3 C2 C7 126.0(3)
C1 C2 Rh1 70.34(16)
C3 C2 Rh1 70.54(16)
C7 C2 Rh1 126.9(2)
C2 C3 C4 108.1(3)
C2 C3 C8 125.3(3)
C4 C3 C8 125.3(3)
C2 C3 Rh1 71.48(16)
C4 C3 Rh1 73.30(17)
C8 C3 Rh1 130.9(2)
C41 C40 C45 118.3(3)
C41 C40 C15 121.3(3)
C45 C40 C15 120.3(3)
C23 C22 C21 119.5(3)
C5 C4 C3 107.4(3)
C5 C4 C9 125.7(3)
C3 C4 C9 126.8(3)
C5 C4 Rh1 70.56(17)
C3 C4 Rh1 68.76(16)
C9 C4 Rh1 128.7(2)
C4 C5 C1 109.1(3)
C4 C5 C10 127.7(3)
C1 C5 C10 123.3(3)
C4 C5 Rh1 72.97(17)
C1 C5 Rh1 69.41(16)
C10 C5 Rh1 123.2(2)
C34 C35 C30 120.6(3)
C45 C44 C43 120.7(3)
C32 C31 C30 120.1(3)
C41 C42 C43 120.6(3)
C44 C45 C40 120.7(3)
C42 C43 C44 119.3(3)
C32 C33 C34 119.9(3)
C42 C41 C40 120.5(3)
C33 C32 C31 120.3(3)
C24 C25 C20 120.7(3)
C33 C34 C35 119.9(3)
C22 C23 C24 120.1(3)
C25 C24 C23 120.4(3)

loop_
_geom_bond_atom_site_label_1
_geom_bond_atom_site_label_2
_geom_bond_distance
F3 P2 1.590(3)
Rh1 C11 2.025(3)
Rh1 O1 2.080(2)
Rh1 C1 2.189(3)
Rh1 C3 2.197(3)
Rh1 C2 2.210(3)
Rh1 C5 2.227(3)
Rh1 C4 2.258(3)
Rh1 P1 2.3147(8)
O1 C13 1.275(4)
C15 C14 1.347(4)
C15 C40 1.484(4)
C15 C30 1.488(4)
C13 C12 1.417(4)
C13 C14 1.469(4)
C11 C12 1.375(4)
C11 C20 1.479(4)
C20 C21 1.396(5)
C20 C25 1.400(5)
P1 C52 1.809(3)
P1 C50 1.815(3)
P1 C51 1.817(3)
P2 F5 1.559(3)
P2 F4 1.564(3)
P2 F6 1.586(4)
P2 F1 1.610(2)
P2 F2 1.616(3)
C1 C2 1.424(5)
C1 C5 1.452(4)
C1 C6 1.498(4)
C30 C35 1.388(5)
C30 C31 1.393(5)
C21 C22 1.392(5)
C2 C3 1.434(4)
C2 C7 1.497(4)
C3 C4 1.450(4)
C3 C8 1.503(4)
C40 C41 1.400(5)
C40 C45 1.400(4)
C22 C23 1.377(5)
C4 C5 1.403(5)
C4 C9 1.502(4)
C5 C10 1.493(4)
C35 C34 1.387(5)
C44 C45 1.378(5)
C44 C43 1.386(5)
C31 C32 1.386(5)
C42 C41 1.384(5)
C42 C43 1.385(5)
C33 C32 1.382(6)
C33 C34 1.385(5)
C25 C24 1.381(5)
C23 C24 1.386(6)
